data_4020093
loop_
_publ_author_name
'Gary A. Molander'
'Elizabeth Pollina Cormier'

_journal_name_full 'Journal of Organic Chemistry'
_journal_page_first 2622
_journal_page_last 2626
_journal_paper_doi 10.1021/jo047887s
_journal_volume 70
_journal_year 2005
_chemical_formula_sum 'C18 H21 N O5'
_chemical_formula_weight 331.36
_space_group_IT_number 14
_symmetry_cell_setting monoclinic
_symmetry_space_group_name_Hall '-P 2ybc'
_symmetry_space_group_name_H-M 'P 1 21/c 1'
_atom_sites_solution_hydrogens geom
_atom_sites_solution_primary direct
_cell_angle_alpha 90.00
_cell_angle_beta 95.258(6)
_cell_angle_gamma 90.00
_cell_formula_units_Z 4
_cell_length_a 6.7547(9)
_cell_length_b 7.2224(9)
_cell_length_c 34.039(4)
_cell_measurement_temperature 143(1)
_cell_volume 1653.6(4)
_diffrn_ambient_temperature 143(1)
_diffrn_measurement_device 'CCD Area Detector'
_diffrn_measurement_device_type 'Rigaku Mercury'
_diffrn_measurement_method 'phi and omega rotations'
_diffrn_radiation_monochromator graphite
_diffrn_radiation_source 'rotating anode'
_diffrn_radiation_type MoK\a
_diffrn_radiation_wavelength 0.71069
_diffrn_reflns_av_R_equivalents 0.0396
_diffrn_reflns_av_sigmaI/netI 0.0354
_diffrn_reflns_limit_h_max 8
_diffrn_reflns_limit_h_min -5
_diffrn_reflns_limit_k_max 8
_diffrn_reflns_limit_k_min -7
_diffrn_reflns_limit_l_max 31
_diffrn_reflns_limit_l_min -40
_diffrn_reflns_number 8706
_diffrn_reflns_theta_max 25.05
_diffrn_reflns_theta_min 2.88
_exptl_absorpt_coefficient_mu 0.097
_exptl_absorpt_correction_T_max 1.000
_exptl_absorpt_correction_T_min 0.984
_exptl_absorpt_correction_type multi-scan
_exptl_crystal_density_diffrn 1.331
_exptl_crystal_density_method 'not measured'
_exptl_crystal_F_000 704
_exptl_crystal_size_max 0.32
_exptl_crystal_size_mid 0.12
_exptl_crystal_size_min 0.005
_refine_ls_extinction_coef ?
_refine_ls_extinction_method none
_refine_ls_goodness_of_fit_ref 1.064
_refine_ls_hydrogen_treatment constr
_refine_ls_matrix_type full
_refine_ls_number_parameters 218
_refine_ls_number_reflns 2784
_refine_ls_number_restraints 0
_refine_ls_restrained_S_all 1.064
_refine_ls_R_factor_all 0.1106
_refine_ls_R_factor_gt 0.0796
_refine_ls_shift/su_max 0.001
_refine_ls_shift/su_mean 0.000
_refine_ls_structure_factor_coef Fsqd
_refine_ls_weighting_details 'calc w=1/[\s^2^(Fo^2^)+(0.0877P)^2^+3.9285P] where P=(Fo^2^+2Fc^2^)/3'
_refine_ls_weighting_scheme calc
_refine_ls_wR_factor_gt 0.2005
_refine_ls_wR_factor_ref 0.2234
_reflns_number_gt 2010
_reflns_number_total 2784
_reflns_threshold_expression >2sigma(I)
_cod_original_sg_symbol_H-M 'P 21/c'
_cod_database_code 4020093

loop_
_symmetry_equiv_pos_as_xyz
'x, y, z'
'-x, y+1/2, -z+1/2'
'-x, -y, -z'
'x, -y-1/2, z-1/2'

loop_
_atom_site_label
_atom_site_type_symbol
_atom_site_fract_x
_atom_site_fract_y
_atom_site_fract_z
_atom_site_U_iso_or_equiv
_atom_site_adp_type
_atom_site_occupancy
_atom_site_symmetry_multiplicity
_atom_site_calc_flag
_atom_site_refinement_flags
_atom_site_disorder_assembly
_atom_site_disorder_group
C1 C 0.5729(6) 0.4816(6) 0.35619(12) 0.0423(10) Uani 1 1 d . . .
C2 C 0.4337(7) 0.3183(7) 0.36275(15) 0.0526(13) Uani 1 1 d . . .
H2A H 0.3777 0.3296 0.3879 0.070 Uiso 1 1 calc R . .
H2B H 0.3262 0.3120 0.3419 0.070 Uiso 1 1 calc R . .
C3 C 0.5657(8) 0.1494(7) 0.36223(16) 0.0599(14) Uani 1 1 d . . .
H3A H 0.4883 0.0381 0.3562 0.080 Uiso 1 1 calc R . .
H3B H 0.6449 0.1334 0.3872 0.080 Uiso 1 1 calc R . .
C4 C 0.6962(7) 0.1961(7) 0.32919(14) 0.0513(12) Uani 1 1 d . . .
H4A H 0.8133 0.1178 0.3305 0.068 Uiso 1 1 calc R . .
H4B H 0.6230 0.1815 0.3035 0.068 Uiso 1 1 calc R . .
C5 C 0.7526(6) 0.3981(6) 0.33696(13) 0.0427(11) Uani 1 1 d . . .
C6 C 0.7760(7) 0.5123(7) 0.29993(13) 0.0501(12) Uani 1 1 d . . .
H6 H 0.8458 0.6262 0.3086 0.067 Uiso 1 1 calc R . .
C7 C 0.5591(9) 0.5681(9) 0.28648(16) 0.0745(18) Uani 1 1 d . . .
H7A H 0.5547 0.6702 0.2679 0.099 Uiso 1 1 calc R . .
H7B H 0.4850 0.4644 0.2745 0.099 Uiso 1 1 calc R . .
C8 C 0.4794(9) 0.6249(9) 0.32463(14) 0.0715(18) Uani 1 1 d . . .
H8A H 0.3354 0.6182 0.3224 0.095 Uiso 1 1 calc R . .
H8B H 0.5199 0.7503 0.3318 0.095 Uiso 1 1 calc R . .
C9 C 0.8907(10) 0.4283(9) 0.26916(17) 0.0735(17) Uani 1 1 d . . .
H9 H 1.0048 0.3640 0.2785 0.098 Uiso 1 1 calc R . .
C10 C 0.8532(11) 0.4325(9) 0.23126(17) 0.0818(19) Uani 1 1 d . . .
H10A H 0.7414 0.4944 0.2200 0.109 Uiso 1 1 calc R . .
H10B H 0.9381 0.3735 0.2152 0.109 Uiso 1 1 calc R . .
C11 C 0.6289(6) 0.5919(6) 0.39333(11) 0.0374(10) Uani 1 1 d . . .
H11A H 0.7431 0.6693 0.3897 0.050 Uiso 1 1 calc R . .
H11B H 0.5192 0.6718 0.3988 0.050 Uiso 1 1 calc R . .
C12 C 0.7059(5) 0.5494(5) 0.46168(11) 0.0302(9) Uani 1 1 d . . .
C13 C 0.7438(5) 0.4103(5) 0.49394(11) 0.0288(8) Uani 1 1 d . . .
C14 C 0.7916(5) 0.4754(5) 0.53222(11) 0.0308(9) Uani 1 1 d . . .
H14 H 0.7933 0.6022 0.5370 0.041 Uiso 1 1 calc R . .
C15 C 0.8358(5) 0.3554(5) 0.56282(11) 0.0315(9) Uani 1 1 d . . .
H15 H 0.8677 0.3990 0.5883 0.042 Uiso 1 1 calc R . .
C16 C 0.8319(6) 0.1678(5) 0.55493(11) 0.0319(9) Uani 1 1 d . . .
C17 C 0.7812(6) 0.0972(6) 0.51766(11) 0.0344(9) Uani 1 1 d . . .
H17 H 0.7769 -0.0299 0.5132 0.046 Uiso 1 1 calc R . .
C18 C 0.7370(6) 0.2208(5) 0.48720(11) 0.0330(9) Uani 1 1 d . . .
H18 H 0.7022 0.1765 0.4618 0.044 Uiso 1 1 calc R . .
N1 N 0.8888(5) 0.0390(5) 0.58750(10) 0.0403(9) Uani 1 1 d . . .
O1 O 0.9365(4) 0.4139(4) 0.36139(9) 0.0452(8) Uani 1 1 d . . .
H1 H 0.9529 0.3214 0.3753 0.068 Uiso 1 1 calc R . .
O2 O 0.7029(4) 0.7133(4) 0.46667(8) 0.0376(7) Uani 1 1 d . . .
O3 O 0.6756(4) 0.4679(4) 0.42623(7) 0.0349(7) Uani 1 1 d . . .
O4 O 0.9062(6) 0.0986(5) 0.62095(9) 0.0584(9) Uani 1 1 d . . .
O5 O 0.9194(6) -0.1230(4) 0.57926(9) 0.0582(9) Uani 1 1 d . . .

loop_
_atom_site_aniso_label
_atom_site_aniso_U_11
_atom_site_aniso_U_22
_atom_site_aniso_U_33
_atom_site_aniso_U_23
_atom_site_aniso_U_13
_atom_site_aniso_U_12
C1 0.043(2) 0.043(3) 0.039(2) -0.0040(19) -0.0037(18) 0.000(2)
C2 0.034(2) 0.059(3) 0.064(3) -0.020(2) 0.001(2) -0.003(2)
C3 0.054(3) 0.048(3) 0.078(4) -0.014(3) 0.011(3) -0.014(2)
C4 0.050(3) 0.047(3) 0.056(3) -0.013(2) -0.005(2) 0.008(2)
C5 0.041(2) 0.043(3) 0.043(3) -0.0070(19) -0.0028(19) 0.006(2)
C6 0.065(3) 0.049(3) 0.036(3) -0.001(2) 0.003(2) 0.001(2)
C7 0.099(5) 0.068(4) 0.053(3) 0.002(3) -0.010(3) 0.031(3)
C8 0.077(4) 0.086(4) 0.047(3) -0.008(3) -0.015(3) 0.045(3)
C9 0.089(4) 0.078(4) 0.055(4) 0.000(3) 0.014(3) 0.005(3)
C10 0.118(6) 0.077(4) 0.053(4) -0.006(3) 0.024(3) -0.011(4)
C11 0.040(2) 0.034(2) 0.039(2) 0.0012(17) 0.0030(17) 0.0018(18)
C12 0.0237(19) 0.031(2) 0.036(2) -0.0051(16) 0.0061(15) -0.0030(16)
C13 0.0263(19) 0.027(2) 0.034(2) -0.0063(15) 0.0074(15) -0.0022(16)
C14 0.027(2) 0.029(2) 0.037(2) -0.0076(16) 0.0051(15) -0.0039(16)
C15 0.028(2) 0.036(2) 0.031(2) -0.0086(16) 0.0053(15) -0.0036(17)
C16 0.030(2) 0.032(2) 0.034(2) 0.0001(16) 0.0084(16) -0.0025(16)
C17 0.039(2) 0.028(2) 0.038(2) -0.0051(17) 0.0099(17) -0.0040(17)
C18 0.038(2) 0.031(2) 0.031(2) -0.0091(16) 0.0065(16) -0.0038(17)
N1 0.048(2) 0.034(2) 0.039(2) -0.0008(16) 0.0079(16) -0.0034(16)
O1 0.0400(17) 0.0470(18) 0.0475(19) -0.0011(14) -0.0024(13) 0.0042(14)
O2 0.0453(17) 0.0256(15) 0.0422(17) -0.0048(12) 0.0053(12) -0.0013(12)
O3 0.0437(16) 0.0289(15) 0.0325(16) -0.0037(11) 0.0059(12) 0.0019(12)
O4 0.091(3) 0.047(2) 0.0360(19) -0.0017(15) 0.0002(16) 0.0012(18)
O5 0.089(3) 0.0348(19) 0.050(2) 0.0012(14) 0.0017(17) 0.0044(17)
